data_2205135
loop_
_publ_author_name
'Ersanl\?i, Cem C\"uneyt'
'\,Coruh, Ufuk'
'Tuncer, H\"okelek'
'V\'azquez-L\'opez, Ezequiel M.'
'Arif, Da\,stan'

_publ_section_title (+-)-(1<i>SR</i>,8<i>RS</i>,10<i>RS</i>)-9,9,10-Tribromotricyclo[6.2.1.0^2,7^]undeca-2,4,6-triene
_journal_issue 2
_journal_name_full 'Acta Crystallographica Section E'
_journal_page_first o263
_journal_page_last o265
_journal_paper_doi 10.1107/S1600536805000255
_journal_volume 61
_journal_year 2005
_chemical_formula_iupac 'C11 H9 Br3'
_chemical_formula_moiety 'C11 H9 Br3'
_chemical_formula_sum 'C11 H9 Br3'
_chemical_formula_weight 380.91
_chemical_name_systematic
;
(+-)-(1SR,8RS,10RS)-9,9,10-Tribromotricyclo[6.2.1.0^2,7^]undeca-2,4,6-triene
;
_space_group_IT_number 61
_symmetry_cell_setting orthorhombic
_symmetry_space_group_name_Hall '-P 2ac 2ab'
_symmetry_space_group_name_H-M 'P b c a'
_atom_sites_solution_hydrogens geom
_atom_sites_solution_primary direct
_atom_sites_solution_secondary difmap
_audit_creation_method SHELXL97
_cell_angle_alpha 90.00
_cell_angle_beta 90.00
_cell_angle_gamma 90.00
_cell_formula_units_Z 8
_cell_length_a 7.4853(17)
_cell_length_b 13.449(3)
_cell_length_c 22.653(5)
_cell_measurement_reflns_used 2676
_cell_measurement_temperature 297(2)
_cell_measurement_theta_max 25
_cell_measurement_theta_min 3
_cell_volume 2280.5(9)
_computing_cell_refinement 'SAINT (Bruker, 1999)'
_computing_data_collection 'SMART (Bruker, 1999)'
_computing_data_reduction 'SAINT (Bruker, 1999)'
_computing_molecular_graphics 'ORTEP-3 for Windows (Farrugia, 1997)'
_computing_publication_material 'WinGX (Farrugia, 1999)'
_computing_structure_refinement 'SHELXL97 (Sheldrick, 1997)'
_computing_structure_solution 'SHELXS97 (Sheldrick, 1997)'
_diffrn_ambient_temperature 297(2)
_diffrn_measured_fraction_theta_full 1.000
_diffrn_measured_fraction_theta_max 1.000
_diffrn_measurement_device_type 'Bruker SMART CCD area-detector'
_diffrn_measurement_method '\f and \w'
_diffrn_radiation_monochromator graphite
_diffrn_radiation_source 'fine-focus sealed tube'
_diffrn_radiation_type MoK\a
_diffrn_radiation_wavelength 0.71073
_diffrn_reflns_av_R_equivalents 0.0770
_diffrn_reflns_av_sigmaI/netI 0.0832
_diffrn_reflns_limit_h_max 9
_diffrn_reflns_limit_h_min -9
_diffrn_reflns_limit_k_max 17
_diffrn_reflns_limit_k_min -17
_diffrn_reflns_limit_l_max 19
_diffrn_reflns_limit_l_min -29
_diffrn_reflns_number 12253
_diffrn_reflns_theta_full 28.02
_diffrn_reflns_theta_max 28.02
_diffrn_reflns_theta_min 1.80
_diffrn_standards_decay_% 0
_diffrn_standards_interval_count 0
_diffrn_standards_interval_time 0
_diffrn_standards_number 0
_exptl_absorpt_coefficient_mu 10.570
_exptl_absorpt_correction_T_max 0.225
_exptl_absorpt_correction_T_min 0.039
_exptl_absorpt_correction_type multi-scan
_exptl_absorpt_process_details '(SADABS; Sheldrick, 1996)'
_exptl_crystal_colour colourless
_exptl_crystal_density_diffrn 2.219
_exptl_crystal_density_meas ?
_exptl_crystal_density_method .
_exptl_crystal_description prism
_exptl_crystal_F_000 1440
_exptl_crystal_size_max 0.40
_exptl_crystal_size_mid 0.28
_exptl_crystal_size_min 0.14
_refine_diff_density_max 0.495
_refine_diff_density_min -0.624
_refine_ls_extinction_method none
_refine_ls_goodness_of_fit_ref 0.817
_refine_ls_hydrogen_treatment refall
_refine_ls_matrix_type full
_refine_ls_number_parameters 163
_refine_ls_number_reflns 2690
_refine_ls_number_restraints 0
_refine_ls_restrained_S_all 0.817
_refine_ls_R_factor_all 0.0863
_refine_ls_R_factor_gt 0.0326
_refine_ls_shift/su_max 0.000
_refine_ls_shift/su_mean 0.000
_refine_ls_structure_factor_coef Fsqd
_refine_ls_weighting_details 'calc w = 1/[\s^2^(Fo^2^)+(0.0251P)^2^] where P=(Fo^2^+2Fc^2^)/3'
_refine_ls_weighting_scheme calc
_refine_ls_wR_factor_gt 0.0590
_refine_ls_wR_factor_ref 0.0662
_reflns_number_gt 1562
_reflns_number_total 2690
_reflns_threshold_expression I>2\s(I)
_cod_data_source_file ob6464.cif
_cod_data_source_block 3
_cod_database_code 2205135
_cod_database_fobs_code 2205135

loop_
_symmetry_equiv_pos_as_xyz
'x, y, z'
'-x+1/2, -y, z+1/2'
'x+1/2, -y+1/2, -z'
'-x, y+1/2, -z+1/2'
'-x, -y, -z'
'x-1/2, y, -z-1/2'
'-x-1/2, y-1/2, z'
'x, -y-1/2, z-1/2'

loop_
_atom_site_label
_atom_site_fract_x
_atom_site_fract_y
_atom_site_fract_z
_atom_site_U_iso_or_equiv
_atom_site_adp_type
_atom_site_calc_flag
_atom_site_occupancy
_atom_site_type_symbol
Br1 0.32845(7) 0.14380(3) 0.19290(2) 0.05873(17) Uani d 1 Br
Br2 0.24003(6) 0.33247(3) 0.11818(2) 0.04691(15) Uani d 1 Br
Br3 0.52421(6) 0.44725(3) 0.20837(2) 0.05224(16) Uani d 1 Br
C1 0.7409(5) 0.3505(3) 0.09716(19) 0.0326(10) Uani d 1 C
C2 0.8170(6) 0.4359(3) 0.0760(3) 0.0434(13) Uani d 1 C
C3 0.7766(6) 0.4675(4) 0.0198(3) 0.0484(13) Uani d 1 C
C4 0.6593(7) 0.4147(4) -0.0143(2) 0.0515(14) Uani d 1 C
C5 0.5788(6) 0.3284(3) 0.0067(2) 0.0424(12) Uani d 1 C
C6 0.6217(5) 0.2971(3) 0.06245(19) 0.0301(10) Uani d 1 C
C7 0.5565(6) 0.2111(3) 0.0989(2) 0.0338(11) Uani d 1 C
C8 0.7272(6) 0.1885(3) 0.1352(2) 0.0378(11) Uani d 1 C
C9 0.7527(6) 0.2955(3) 0.1557(2) 0.0350(11) Uani d 1 C
C10 0.5750(6) 0.3099(3) 0.1894(2) 0.0326(10) Uani d 1 C
C11 0.4367(5) 0.2544(3) 0.14854(18) 0.0341(10) Uani d 1 C
H2 0.886(5) 0.471(2) 0.0960(16) 0.019(11) Uiso d 1 H
H3 0.811(5) 0.533(3) 0.0050(18) 0.043(12) Uiso d 1 H
H4 0.634(5) 0.435(3) -0.0494(18) 0.036(13) Uiso d 1 H
H5 0.498(5) 0.291(3) -0.0168(18) 0.032(11) Uiso d 1 H
H7 0.507(5) 0.160(3) 0.0771(17) 0.035(11) Uiso d 1 H
H9 0.854(5) 0.308(2) 0.1764(17) 0.029(11) Uiso d 1 H
H10 0.573(5) 0.277(3) 0.2268(19) 0.051(14) Uiso d 1 H
H81 0.827(5) 0.167(3) 0.1103(18) 0.045(12) Uiso d 1 H
H82 0.718(5) 0.138(3) 0.165(2) 0.051(13) Uiso d 1 H

loop_
_atom_site_aniso_label
_atom_site_aniso_U_11
_atom_site_aniso_U_22
_atom_site_aniso_U_33
_atom_site_aniso_U_12
_atom_site_aniso_U_13
_atom_site_aniso_U_23
Br1 0.0754(4) 0.0447(3) 0.0560(4) -0.0148(3) 0.0202(3) 0.0106(3)
Br2 0.0323(2) 0.0561(3) 0.0524(3) 0.0059(2) -0.0029(2) 0.0007(3)
Br3 0.0544(3) 0.0418(3) 0.0605(4) 0.0027(2) 0.0033(3) -0.0210(2)
C1 0.027(2) 0.037(2) 0.034(3) 0.0077(19) 0.0039(19) -0.001(2)
C2 0.032(2) 0.035(3) 0.064(4) -0.002(2) 0.003(3) 0.000(3)
C3 0.048(3) 0.043(3) 0.054(4) 0.006(2) 0.013(3) 0.021(3)
C4 0.057(3) 0.069(4) 0.028(3) 0.016(3) 0.010(3) 0.020(3)
C5 0.043(3) 0.054(3) 0.030(3) 0.004(2) 0.005(2) -0.001(3)
C6 0.029(2) 0.035(2) 0.026(3) 0.0023(17) 0.005(2) -0.002(2)
C7 0.041(3) 0.028(2) 0.033(3) 0.0028(19) -0.003(2) -0.007(2)
C8 0.045(3) 0.031(2) 0.037(3) 0.011(2) 0.004(2) 0.003(2)
C9 0.031(2) 0.043(3) 0.031(3) 0.003(2) -0.007(2) -0.004(2)
C10 0.042(3) 0.030(2) 0.026(3) 0.0002(18) -0.001(2) -0.001(2)
C11 0.038(2) 0.031(2) 0.034(3) -0.0011(18) 0.004(2) 0.008(2)

loop_
_atom_type_symbol
_atom_type_description
_atom_type_scat_dispersion_real
_atom_type_scat_dispersion_imag
_atom_type_scat_source
C C 0.0033 0.0016 'International Tables Vol C Tables 4.2.6.8 and 6.1.1.4'
H H 0.0000 0.0000 'International Tables Vol C Tables 4.2.6.8 and 6.1.1.4'
Br Br -0.2901 2.4595 'International Tables Vol C Tables 4.2.6.8 and 6.1.1.4'

loop_
_geom_angle_atom_site_label_1
_geom_angle_atom_site_label_2
_geom_angle_atom_site_label_3
_geom_angle
_geom_angle_publ_flag
C2 C1 C6 120.2(4) no
C2 C1 C9 133.6(4) yes
C6 C1 C9 106.2(4) yes
C1 C2 C3 119.5(5) no
C4 C3 C2 120.2(5) no
C3 C4 C5 121.2(5) no
C6 C5 C4 118.1(5) no
C5 C6 C1 120.9(4) no
C5 C6 C7 131.8(4) yes
C1 C6 C7 107.2(4) yes
C6 C7 C8 100.0(3) yes
C6 C7 C11 107.3(3) yes
C8 C7 C11 99.5(3) yes
C9 C8 C7 94.6(3) yes
C1 C9 C8 100.7(4) yes
C1 C9 C10 108.6(4) yes
C8 C9 C10 99.2(4) yes
C9 C10 C11 102.5(3) yes
C9 C10 Br3 113.5(3) yes
C11 C10 Br3 117.0(3) yes
C7 C11 C10 102.9(3) yes
C7 C11 Br2 112.7(3) yes
C10 C11 Br2 116.9(3) yes
C7 C11 Br1 108.9(3) yes
C10 C11 Br1 109.2(3) yes
Br2 C11 Br1 106.16(19) yes
C1 C2 H2 123(3) ?
C3 C2 H2 118(3) ?
C4 C3 H3 116(2) ?
C2 C3 H3 122(2) ?
C3 C4 H4 120(3) ?
C5 C4 H4 119(3) ?
C6 C5 H5 120(2) ?
C4 C5 H5 122(2) ?
C6 C7 H7 114(2) ?
C8 C7 H7 118(2) ?
C11 C7 H7 116(2) ?
C9 C8 H81 111(2) ?
C7 C8 H81 112(2) ?
C9 C8 H82 118(3) ?
C7 C8 H82 117(2) ?
H81 C8 H82 104(3) ?
C1 C9 H9 114(2) ?
C8 C9 H9 116(2) ?
C10 C9 H9 116(2) ?
C9 C10 H10 113(3) ?
C11 C10 H10 107(3) ?
Br3 C10 H10 104(3) ?

loop_
_geom_bond_atom_site_label_1
_geom_bond_atom_site_label_2
_geom_bond_distance
_geom_bond_publ_flag
Br1 C11 1.970(4) yes
Br2 C11 1.934(4) yes
Br3 C10 1.935(4) yes
C1 C2 1.369(6) no
C1 C6 1.389(5) yes
C1 C9 1.521(6) yes
C2 C3 1.376(7) no
C3 C4 1.368(7) yes
C4 C5 1.392(6) no
C5 C6 1.369(6) no
C6 C7 1.502(5) yes
C7 C8 1.550(6) yes
C7 C11 1.552(6) yes
C8 C9 1.524(6) yes
C9 C10 1.546(6) yes
C10 C11 1.576(6) yes
C2 H2 0.83(3) ?
C3 H3 0.98(4) ?
C4 H4 0.86(4) ?
C5 H5 0.96(4) ?
C7 H7 0.93(4) ?
C8 H81 0.98(4) ?
C8 H82 0.96(4) ?
C9 H9 0.91(4) ?
C10 H10 0.96(4) ?

loop_
_geom_torsion_atom_site_label_1
_geom_torsion_atom_site_label_2
_geom_torsion_atom_site_label_3
_geom_torsion_atom_site_label_4
_geom_torsion
_geom_torsion_publ_flag
C6 C1 C2 C3 -1.0(6) no
C9 C1 C2 C3 -179.1(4) no
C2 C1 C6 C5 0.2(6) no
C2 C1 C6 C7 -177.5(4) no
C2 C1 C9 C8 -148.9(5) no
C2 C1 C9 C10 107.5(5) no
C6 C1 C9 C8 32.8(4) yes
C6 C1 C9 C10 -70.9(4) yes
C9 C1 C6 C5 178.8(4) no
C9 C1 C6 C7 1.2(4) yes
C1 C2 C3 C4 0.9(7) no
C2 C3 C4 C5 0.0(7) no
C6 C5 C4 C3 -0.7(7) no
C1 C6 C5 C4 0.7(6) no
C7 C6 C5 C4 177.6(4) no
C1 C6 C7 C8 -34.0(4) yes
C1 C6 C7 C11 69.4(4) yes
C5 C6 C7 C8 148.7(4) no
C5 C6 C7 C11 -107.9(5) no
C6 C7 C8 C9 51.3(4) no
C11 C7 C8 C9 -58.3(4) no
C1 C9 C8 C7 -50.7(4) yes
C10 C9 C8 C7 60.4(4) no
C1 C9 C10 C11 65.1(4) no
C1 C9 C10 Br3 -61.9(4) no
C8 C9 C10 C11 -39.5(4) yes
C8 C9 C10 Br3 -166.6(3) no
C10 C11 C7 C6 -69.8(4) no
C10 C11 C7 C8 33.9(4) no
Br1 C11 C7 C6 174.5(3) no
Br1 C11 C7 C8 -81.8(3) no
Br2 C11 C7 C6 57.0(4) no
Br2 C11 C7 C8 160.7(3) no
C7 C11 C10 C9 3.0(4) yes
C7 C11 C10 Br3 127.8(3) no
Br1 C11 C10 C9 118.5(3) no
Br1 C11 C10 Br3 -116.7(3) no
Br2 C11 C10 C9 -121.1(3) no
Br2 C11 C10 Br3 3.7(4) no
